data_1553764
loop_
_publ_author_name
'Wang, Qiang'
'Jiang, Bo'
'Yu, Liu-Zhu'
'Wei, Yin'
'Shi, Min'

_publ_section_title
;
 Iron-catalyzed or iodine-induced intramolecular halocyclization of
 N-vinyl-tethered methylenecyclopropanes: facile access to halogenated
 1,2-dihydroquinolines
;
_journal_issue 7
_journal_name_full 'Organic Chemistry Frontiers'
_journal_page_first 1294
_journal_paper_doi 10.1039/C7QO00177K
_journal_volume 4
_journal_year 2017
_chemical_formula_sum 'C25 H22 F I2 N O2 S'
_chemical_formula_weight 673.29
_space_group_crystal_system triclinic
_space_group_IT_number 2
_space_group_name_Hall '-P 1'
_space_group_name_H-M_alt 'P -1'
_atom_sites_solution_hydrogens geom
_audit_creation_method SHELXL-2013
_audit_update_record
;
2017-02-24 deposited with the CCDC.
2017-03-30 downloaded from the CCDC.
;
_cell_angle_alpha 82.330(2)
_cell_angle_beta 79.359(2)
_cell_angle_gamma 79.100(2)
_cell_formula_units_Z 2
_cell_length_a 8.7048(10)
_cell_length_b 10.5461(13)
_cell_length_c 13.9946(17)
_cell_measurement_reflns_used 3915
_cell_measurement_temperature 293(2)
_cell_measurement_theta_max 55.712
_cell_measurement_theta_min 5.187
_cell_volume 1233.4(3)
_computing_cell_refinement 'Bruker SMART'
_computing_data_collection 'Bruker SMART'
_computing_data_reduction 'Bruker SHELXTL'
_computing_molecular_graphics 'Bruker SHELXTL'
_computing_publication_material 'Bruker SHELXTL'
_computing_structure_refinement 'SHELXL-2013 (Sheldrick, 2013)'
_computing_structure_solution 'Bruker SHELXTL'
_diffrn_ambient_temperature 293(2)
_diffrn_measured_fraction_theta_full 0.999
_diffrn_measured_fraction_theta_max 0.998
_diffrn_measurement_device_type 'CCD area detector'
_diffrn_measurement_method 'phi and omega scans'
_diffrn_radiation_type MoK\a
_diffrn_radiation_wavelength 0.71073
_diffrn_reflns_av_R_equivalents 0.0202
_diffrn_reflns_av_unetI/netI 0.0357
_diffrn_reflns_Laue_measured_fraction_full 0.999
_diffrn_reflns_Laue_measured_fraction_max 0.998
_diffrn_reflns_limit_h_max 10
_diffrn_reflns_limit_h_min -10
_diffrn_reflns_limit_k_max 12
_diffrn_reflns_limit_k_min -10
_diffrn_reflns_limit_l_max 16
_diffrn_reflns_limit_l_min -16
_diffrn_reflns_number 7115
_diffrn_reflns_point_group_measured_fraction_full 0.999
_diffrn_reflns_point_group_measured_fraction_max 0.998
_diffrn_reflns_theta_full 25.242
_diffrn_reflns_theta_max 25.498
_diffrn_reflns_theta_min 1.488
_exptl_absorpt_coefficient_mu 2.664
_exptl_absorpt_correction_T_max 0.7456
_exptl_absorpt_correction_T_min 0.4916
_exptl_absorpt_correction_type multi-scan
_exptl_absorpt_process_details sadabs
_exptl_crystal_colour colorless
_exptl_crystal_density_diffrn 1.813
_exptl_crystal_description prismatic
_exptl_crystal_F_000 652
_exptl_crystal_size_max 0.200
_exptl_crystal_size_mid 0.170
_exptl_crystal_size_min 0.130
_refine_diff_density_max 0.415
_refine_diff_density_min -0.795
_refine_diff_density_rms 0.092
_refine_ls_extinction_coef 0.0074(5)
_refine_ls_extinction_expression Fc^*^=kFc[1+0.001xFc^2^\l^3^/sin(2\q)]^-1/4^
_refine_ls_extinction_method SHELXL
_refine_ls_goodness_of_fit_ref 1.045
_refine_ls_hydrogen_treatment constr
_refine_ls_matrix_type full
_refine_ls_number_parameters 291
_refine_ls_number_reflns 4586
_refine_ls_number_restraints 0
_refine_ls_restrained_S_all 1.045
_refine_ls_R_factor_all 0.0340
_refine_ls_R_factor_gt 0.0293
_refine_ls_shift/su_max 0.003
_refine_ls_shift/su_mean 0.000
_refine_ls_structure_factor_coef Fsqd
_refine_ls_weighting_details 'w=1/[\s^2^(Fo^2^)+(0.0426P)^2^+0.1145P] where P=(Fo^2^+2Fc^2^)/3'
_refine_ls_weighting_scheme calc
_refine_ls_wR_factor_gt 0.0767
_refine_ls_wR_factor_ref 0.0796
_reflns_Friedel_coverage 0.000
_reflns_number_gt 4011
_reflns_number_total 4586
_reflns_threshold_expression 'I > 2\s(I)'
_cod_data_source_file c7qo00177k2.cif
_cod_data_source_block cd17086
_cod_database_code 1553764
_shelx_space_group_comment
; 
The symmetry employed for this shelxl refinement is uniquely defined 
by the following loop, which should always be used as a source of 
symmetry information in preference to the above space-group names. 
They are only intended as comments. 
;
_shelx_estimated_absorpt_t_min 0.618
_shelx_estimated_absorpt_t_max 0.723
_shelxl_version_number 2013-4

loop_
_space_group_symop_operation_xyz
'x, y, z'
'-x, -y, -z'

loop_
_atom_site_label
_atom_site_type_symbol
_atom_site_fract_x
_atom_site_fract_y
_atom_site_fract_z
_atom_site_U_iso_or_equiv
_atom_site_adp_type
_atom_site_occupancy
_atom_site_site_symmetry_order
_atom_site_calc_flag
_atom_site_refinement_flags_posn
_atom_site_refinement_flags_adp
I1 I 1.29221(2) 0.10588(2) 1.02685(2) 0.04969(10) Uani 1 1 d . .
I2 I 0.70022(3) 0.44115(3) 1.06849(2) 0.06044(11) Uani 1 1 d . .
N1 N 1.1751(3) 0.1552(2) 0.81948(18) 0.0393(6) Uani 1 1 d . .
O1 O 1.1259(3) -0.0709(2) 0.84027(18) 0.0596(7) Uani 1 1 d . .
O2 O 1.3420(3) -0.0039(3) 0.7124(2) 0.0670(7) Uani 1 1 d . .
S1 S 1.18529(10) 0.02241(8) 0.76534(6) 0.0461(2) Uani 1 1 d . .
F1 F 0.5979(3) 0.7940(2) 0.58820(19) 0.0819(7) Uani 1 1 d . .
C1 C 1.2439(4) 0.2615(3) 0.7663(2) 0.0396(7) Uani 1 1 d . .
C2 C 1.4063(4) 0.2504(4) 0.7379(3) 0.0517(8) Uani 1 1 d . .
H2 H 1.4723 0.1727 0.7525 0.062 Uiso 1 1 calc R U
C3 C 1.4694(4) 0.3546(4) 0.6882(3) 0.0587(10) Uani 1 1 d . .
H3 H 1.5783 0.3473 0.6680 0.070 Uiso 1 1 calc R U
C4 C 1.3714(4) 0.4701(4) 0.6681(3) 0.0609(10) Uani 1 1 d . .
H4 H 1.4149 0.5403 0.6339 0.073 Uiso 1 1 calc R U
C5 C 1.2098(4) 0.4829(4) 0.6980(2) 0.0492(8) Uani 1 1 d . .
H5 H 1.1451 0.5617 0.6843 0.059 Uiso 1 1 calc R U
C6 C 1.1431(4) 0.3780(3) 0.7486(2) 0.0407(7) Uani 1 1 d . .
C7 C 0.9709(3) 0.3871(3) 0.7828(2) 0.0374(7) Uani 1 1 d . .
C8 C 0.9174(3) 0.2988(3) 0.8528(2) 0.0343(6) Uani 1 1 d . .
C9 C 1.0385(3) 0.1919(3) 0.8944(2) 0.0357(6) Uani 1 1 d . .
H9 H 0.9881 0.1157 0.9188 0.043 Uiso 1 1 calc R U
C10 C 1.0946(3) 0.2378(3) 0.9795(2) 0.0384(7) Uani 1 1 d . .
H10A H 1.0076 0.2468 1.0339 0.046 Uiso 1 1 calc R U
H10B H 1.1248 0.3225 0.9594 0.046 Uiso 1 1 calc R U
C11 C 0.7436(3) 0.2929(3) 0.8864(2) 0.0388(7) Uani 1 1 d . .
H11A H 0.7192 0.2205 0.8592 0.047 Uiso 1 1 calc R U
H11B H 0.6827 0.3714 0.8587 0.047 Uiso 1 1 calc R U
C12 C 0.6865(4) 0.2784(3) 0.9954(2) 0.0417(7) Uani 1 1 d . .
H12A H 0.7490 0.2016 1.0241 0.050 Uiso 1 1 calc R U
H12B H 0.5772 0.2648 1.0071 0.050 Uiso 1 1 calc R U
C13 C 0.8668(4) 0.4947(3) 0.7334(2) 0.0403(7) Uani 1 1 d . .
C14 C 0.8552(4) 0.4918(3) 0.6357(2) 0.0462(8) Uani 1 1 d . .
H14 H 0.9103 0.4217 0.6027 0.055 Uiso 1 1 calc R U
C15 C 0.7628(4) 0.5919(4) 0.5875(3) 0.0519(8) Uani 1 1 d . .
H15 H 0.7542 0.5893 0.5226 0.062 Uiso 1 1 calc R U
C16 C 0.6845(4) 0.6944(4) 0.6365(3) 0.0531(9) Uani 1 1 d . .
C17 C 0.6908(5) 0.6989(4) 0.7326(3) 0.0595(10) Uani 1 1 d . .
H17 H 0.6337 0.7685 0.7655 0.071 Uiso 1 1 calc R U
C18 C 0.7826(5) 0.5993(4) 0.7799(3) 0.0570(10) Uani 1 1 d . .
H18 H 0.7882 0.6025 0.8452 0.068 Uiso 1 1 calc R U
C19 C 1.0531(4) 0.0628(3) 0.6817(2) 0.0428(7) Uani 1 1 d . .
C20 C 0.9071(4) 0.0250(4) 0.7042(3) 0.0521(8) Uani 1 1 d . .
H20 H 0.8795 -0.0240 0.7632 0.062 Uiso 1 1 calc R U
C21 C 0.8014(5) 0.0598(4) 0.6393(3) 0.0620(10) Uani 1 1 d . .
H21 H 0.7036 0.0321 0.6541 0.074 Uiso 1 1 calc R U
C22 C 0.8386(5) 0.1354(4) 0.5523(3) 0.0599(10) Uani 1 1 d . .
C23 C 0.9849(5) 0.1707(4) 0.5309(3) 0.0604(10) Uani 1 1 d . .
H23 H 1.0121 0.2200 0.4720 0.072 Uiso 1 1 calc R U
C24 C 1.0930(5) 0.1358(3) 0.5937(3) 0.0529(9) Uani 1 1 d . .
H24 H 1.1922 0.1609 0.5774 0.064 Uiso 1 1 calc R U
C25 C 0.7200(6) 0.1761(5) 0.4831(4) 0.0939(17) Uani 1 1 d . .
H25A H 0.6455 0.2503 0.5046 0.141 Uiso 1 1 calc R U
H25B H 0.6645 0.1059 0.4821 0.141 Uiso 1 1 calc R U
H25C H 0.7745 0.1980 0.4186 0.141 Uiso 1 1 calc R U

loop_
_atom_site_aniso_label
_atom_site_aniso_U_11
_atom_site_aniso_U_22
_atom_site_aniso_U_33
_atom_site_aniso_U_23
_atom_site_aniso_U_13
_atom_site_aniso_U_12
I1 0.04054(14) 0.05756(16) 0.05123(16) 0.00148(10) -0.01470(10) -0.00689(10)
I2 0.05916(17) 0.06266(18) 0.06149(18) -0.02446(12) -0.00290(12) -0.00944(12)
N1 0.0366(13) 0.0402(14) 0.0418(14) -0.0091(11) -0.0057(11) -0.0050(11)
O1 0.0856(19) 0.0359(13) 0.0584(15) 0.0019(11) -0.0242(14) -0.0054(12)
O2 0.0487(14) 0.0729(18) 0.0776(18) -0.0354(14) -0.0083(13) 0.0119(13)
S1 0.0485(5) 0.0390(4) 0.0501(5) -0.0097(3) -0.0130(4) 0.0023(4)
F1 0.0673(15) 0.0776(17) 0.0891(17) 0.0209(13) -0.0282(13) 0.0112(12)
C1 0.0381(16) 0.0467(18) 0.0356(16) -0.0056(13) -0.0037(13) -0.0126(14)
C2 0.0387(18) 0.061(2) 0.054(2) -0.0124(17) -0.0040(15) -0.0056(16)
C3 0.0414(19) 0.085(3) 0.051(2) -0.0037(19) 0.0004(16) -0.0236(19)
C4 0.057(2) 0.078(3) 0.052(2) 0.0015(19) -0.0008(18) -0.036(2)
C5 0.052(2) 0.052(2) 0.0462(19) 0.0018(15) -0.0057(16) -0.0196(16)
C6 0.0407(17) 0.0498(19) 0.0336(16) -0.0062(13) -0.0040(13) -0.0137(14)
C7 0.0390(16) 0.0389(16) 0.0354(16) -0.0060(12) -0.0078(13) -0.0066(13)
C8 0.0335(15) 0.0359(16) 0.0347(15) -0.0061(12) -0.0052(12) -0.0079(12)
C9 0.0331(15) 0.0373(16) 0.0376(16) -0.0042(12) -0.0028(12) -0.0109(12)
C10 0.0348(15) 0.0367(16) 0.0427(17) -0.0018(13) -0.0073(13) -0.0040(13)
C11 0.0339(15) 0.0428(17) 0.0415(17) -0.0060(13) -0.0069(13) -0.0088(13)
C12 0.0366(16) 0.0436(17) 0.0450(18) -0.0027(13) -0.0009(14) -0.0142(13)
C13 0.0384(16) 0.0411(17) 0.0421(17) -0.0011(13) -0.0059(13) -0.0117(13)
C14 0.0504(19) 0.0469(19) 0.0417(18) -0.0044(14) -0.0074(15) -0.0096(15)
C15 0.056(2) 0.061(2) 0.0427(18) 0.0017(16) -0.0158(16) -0.0158(17)
C16 0.0373(17) 0.051(2) 0.065(2) 0.0125(17) -0.0103(17) -0.0049(15)
C17 0.067(2) 0.047(2) 0.055(2) -0.0025(16) -0.0029(19) 0.0058(18)
C18 0.070(2) 0.048(2) 0.047(2) -0.0043(16) -0.0087(18) 0.0025(18)
C19 0.0486(19) 0.0363(17) 0.0416(17) -0.0096(13) -0.0062(14) 0.0002(14)
C20 0.052(2) 0.057(2) 0.0475(19) -0.0078(16) -0.0023(16) -0.0121(17)
C21 0.050(2) 0.073(3) 0.066(3) -0.023(2) -0.0067(19) -0.0108(19)
C22 0.072(3) 0.055(2) 0.055(2) -0.0258(18) -0.024(2) 0.0104(19)
C23 0.091(3) 0.046(2) 0.045(2) -0.0041(15) -0.017(2) -0.007(2)
C24 0.063(2) 0.047(2) 0.049(2) -0.0057(15) -0.0058(17) -0.0143(17)
C25 0.103(4) 0.094(4) 0.089(3) -0.035(3) -0.056(3) 0.028(3)

loop_
_atom_type_symbol
_atom_type_description
_atom_type_scat_dispersion_real
_atom_type_scat_dispersion_imag
_atom_type_scat_source
C C 0.0033 0.0016 'International Tables Vol C Tables 4.2.6.8 and 6.1.1.4'
H H 0.0000 0.0000 'International Tables Vol C Tables 4.2.6.8 and 6.1.1.4'
N N 0.0061 0.0033 'International Tables Vol C Tables 4.2.6.8 and 6.1.1.4'
O O 0.0106 0.0060 'International Tables Vol C Tables 4.2.6.8 and 6.1.1.4'
F F 0.0171 0.0103 'International Tables Vol C Tables 4.2.6.8 and 6.1.1.4'
S S 0.1246 0.1234 'International Tables Vol C Tables 4.2.6.8 and 6.1.1.4'
I I -0.4742 1.8119 'International Tables Vol C Tables 4.2.6.8 and 6.1.1.4'

loop_
_geom_angle_atom_site_label_1
_geom_angle_atom_site_label_2
_geom_angle_atom_site_label_3
_geom_angle
C1 N1 C9 114.6(2)
C1 N1 S1 119.4(2)
C9 N1 S1 118.9(2)
O2 S1 O1 120.75(17)
O2 S1 N1 106.47(15)
O1 S1 N1 105.90(14)
O2 S1 C19 108.40(16)
O1 S1 C19 108.07(17)
N1 S1 C19 106.40(14)
C2 C1 C6 121.3(3)
C2 C1 N1 120.9(3)
C6 C1 N1 117.7(3)
C3 C2 C1 119.6(3)
C3 C2 H2 120.2
C1 C2 H2 120.2
C2 C3 C4 120.0(3)
C2 C3 H3 120.0
C4 C3 H3 120.0
C3 C4 C5 120.8(4)
C3 C4 H4 119.6
C5 C4 H4 119.6
C4 C5 C6 120.2(3)
C4 C5 H5 119.9
C6 C5 H5 119.9
C1 C6 C5 118.0(3)
C1 C6 C7 119.7(3)
C5 C6 C7 122.2(3)
C8 C7 C6 119.5(3)
C8 C7 C13 124.2(3)
C6 C7 C13 116.3(3)
C7 C8 C11 123.5(3)
C7 C8 C9 118.1(3)
C11 C8 C9 118.2(2)
N1 C9 C8 111.1(2)
N1 C9 C10 109.4(2)
C8 C9 C10 110.0(2)
N1 C9 H9 108.8
C8 C9 H9 108.8
C10 C9 H9 108.8
C9 C10 I1 112.24(19)
C9 C10 H10A 109.2
I1 C10 H10A 109.2
C9 C10 H10B 109.2
I1 C10 H10B 109.2
H10A C10 H10B 107.9
C8 C11 C12 117.0(2)
C8 C11 H11A 108.0
C12 C11 H11A 108.0
C8 C11 H11B 108.0
C12 C11 H11B 108.0
H11A C11 H11B 107.3
C11 C12 I2 114.5(2)
C11 C12 H12A 108.6
I2 C12 H12A 108.6
C11 C12 H12B 108.6
I2 C12 H12B 108.6
H12A C12 H12B 107.6
C18 C13 C14 117.9(3)
C18 C13 C7 122.6(3)
C14 C13 C7 119.5(3)
C15 C14 C13 120.6(3)
C15 C14 H14 119.7
C13 C14 H14 119.7
C16 C15 C14 119.0(3)
C16 C15 H15 120.5
C14 C15 H15 120.5
F1 C16 C15 118.7(3)
F1 C16 C17 119.4(3)
C15 C16 C17 121.8(3)
C16 C17 C18 118.8(3)
C16 C17 H17 120.6
C18 C17 H17 120.6
C17 C18 C13 121.8(3)
C17 C18 H18 119.1
C13 C18 H18 119.1
C20 C19 C24 119.7(3)
C20 C19 S1 119.9(3)
C24 C19 S1 120.4(3)
C19 C20 C21 119.8(4)
C19 C20 H20 120.1
C21 C20 H20 120.1
C20 C21 C22 120.9(4)
C20 C21 H21 119.5
C22 C21 H21 119.5
C23 C22 C21 118.3(3)
C23 C22 C25 121.3(4)
C21 C22 C25 120.4(4)
C22 C23 C24 121.9(4)
C22 C23 H23 119.0
C24 C23 H23 119.0
C23 C24 C19 119.3(4)
C23 C24 H24 120.3
C19 C24 H24 120.3
C22 C25 H25A 109.5
C22 C25 H25B 109.5
H25A C25 H25B 109.5
C22 C25 H25C 109.5
H25A C25 H25C 109.5
H25B C25 H25C 109.5

loop_
_geom_bond_atom_site_label_1
_geom_bond_atom_site_label_2
_geom_bond_distance
I1 C10 2.146(3)
I2 C12 2.144(3)
N1 C1 1.427(4)
N1 C9 1.462(4)
N1 S1 1.659(3)
O1 S1 1.433(3)
O2 S1 1.423(3)
S1 C19 1.748(3)
F1 C16 1.352(4)
C1 C2 1.383(4)
C1 C6 1.391(4)
C2 C3 1.369(5)
C2 H2 0.9300
C3 C4 1.376(6)
C3 H3 0.9300
C4 C5 1.378(5)
C4 H4 0.9300
C5 C6 1.395(5)
C5 H5 0.9300
C6 C7 1.476(4)
C7 C8 1.340(4)
C7 C13 1.490(4)
C8 C11 1.510(4)
C8 C9 1.524(4)
C9 C10 1.533(4)
C9 H9 0.9800
C10 H10A 0.9700
C10 H10B 0.9700
C11 C12 1.511(4)
C11 H11A 0.9700
C11 H11B 0.9700
C12 H12A 0.9700
C12 H12B 0.9700
C13 C18 1.374(5)
C13 C14 1.395(4)
C14 C15 1.380(5)
C14 H14 0.9300
C15 C16 1.360(5)
C15 H15 0.9300
C16 C17 1.363(5)
C17 C18 1.368(5)
C17 H17 0.9300
C18 H18 0.9300
C19 C20 1.372(5)
C19 C24 1.385(5)
C20 C21 1.378(5)
C20 H20 0.9300
C21 C22 1.384(6)
C21 H21 0.9300
C22 C23 1.363(6)
C22 C25 1.509(5)
C23 C24 1.373(5)
C23 H23 0.9300
C24 H24 0.9300
C25 H25A 0.9600
C25 H25B 0.9600
C25 H25C 0.9600

loop_
_geom_torsion_atom_site_label_1
_geom_torsion_atom_site_label_2
_geom_torsion_atom_site_label_3
_geom_torsion_atom_site_label_4
_geom_torsion
C1 N1 S1 O2 42.8(3)
C9 N1 S1 O2 -168.2(2)
C1 N1 S1 O1 172.5(2)
C9 N1 S1 O1 -38.5(2)
C1 N1 S1 C19 -72.7(3)
C9 N1 S1 C19 76.3(2)
C9 N1 C1 C2 142.8(3)
S1 N1 C1 C2 -66.9(4)
C9 N1 C1 C6 -33.9(4)
S1 N1 C1 C6 116.4(3)
C6 C1 C2 C3 -2.4(5)
N1 C1 C2 C3 -179.0(3)
C1 C2 C3 C4 1.0(6)
C2 C3 C4 C5 0.4(6)
C3 C4 C5 C6 -0.5(6)
C2 C1 C6 C5 2.3(5)
N1 C1 C6 C5 179.0(3)
C2 C1 C6 C7 -178.1(3)
N1 C1 C6 C7 -1.4(4)
C4 C5 C6 C1 -0.9(5)
C4 C5 C6 C7 179.5(3)
C1 C6 C7 C8 18.9(4)
C5 C6 C7 C8 -161.6(3)
C1 C6 C7 C13 -159.4(3)
C5 C6 C7 C13 20.2(4)
C6 C7 C8 C11 -174.5(3)
C13 C7 C8 C11 3.6(5)
C6 C7 C8 C9 0.1(4)
C13 C7 C8 C9 178.2(3)
C1 N1 C9 C8 50.4(3)
S1 N1 C9 C8 -100.0(3)
C1 N1 C9 C10 -71.2(3)
S1 N1 C9 C10 138.4(2)
C7 C8 C9 N1 -33.7(4)
C11 C8 C9 N1 141.3(3)
C7 C8 C9 C10 87.6(3)
C11 C8 C9 C10 -97.5(3)
N1 C9 C10 I1 -48.4(3)
C8 C9 C10 I1 -170.63(19)
C7 C8 C11 C12 -133.2(3)
C9 C8 C11 C12 52.2(4)
C8 C11 C12 I2 65.6(3)
C8 C7 C13 C18 71.2(5)
C6 C7 C13 C18 -110.6(4)
C8 C7 C13 C14 -110.0(4)
C6 C7 C13 C14 68.1(4)
C18 C13 C14 C15 0.5(5)
C7 C13 C14 C15 -178.3(3)
C13 C14 C15 C16 0.8(5)
C14 C15 C16 F1 178.1(3)
C14 C15 C16 C17 -2.1(6)
F1 C16 C17 C18 -178.1(4)
C15 C16 C17 C18 2.1(6)
C16 C17 C18 C13 -0.7(6)
C14 C13 C18 C17 -0.5(6)
C7 C13 C18 C17 178.2(4)
O2 S1 C19 C20 144.3(3)
O1 S1 C19 C20 11.8(3)
N1 S1 C19 C20 -101.6(3)
O2 S1 C19 C24 -37.5(3)
O1 S1 C19 C24 -170.0(3)
N1 S1 C19 C24 76.6(3)
C24 C19 C20 C21 0.1(5)
S1 C19 C20 C21 178.3(3)
C19 C20 C21 C22 -1.6(6)
C20 C21 C22 C23 2.3(6)
C20 C21 C22 C25 -178.2(3)
C21 C22 C23 C24 -1.4(5)
C25 C22 C23 C24 179.1(3)
C22 C23 C24 C19 -0.2(5)
C20 C19 C24 C23 0.8(5)
S1 C19 C24 C23 -177.4(3)
